data_4106829
loop_
_publ_author_name
'Dongwon Shin'
'Renatus W. Sinkeldam'
'Yitzhak Tor'

_publ_section_title
;
 Emissive RNA Alphabet
;
_journal_name_full 'Journal of the American Chemical Society'
_journal_page_first 14912
_journal_page_last 14915
_journal_paper_doi 10.1021/ja206095a
_journal_volume 133
_journal_year 2011
_chemical_formula_sum 'C11 H15 N3 O6 S'
_chemical_formula_weight 317.32
_chemical_name_systematic
; 
 ? 
;
_space_group_IT_number 19
_symmetry_cell_setting orthorhombic
_symmetry_space_group_name_Hall 'P 2ac 2ab'
_symmetry_space_group_name_H-M 'P 21 21 21'
_atom_sites_solution_hydrogens geom
_atom_sites_solution_primary direct
_atom_sites_solution_secondary difmap
_audit_creation_method SHELXL-97
_cell_angle_alpha 90.00
_cell_angle_beta 90.00
_cell_angle_gamma 90.00
_cell_formula_units_Z 4
_cell_length_a 6.9963(5)
_cell_length_b 10.6835(7)
_cell_length_c 16.5458(10)
_cell_measurement_reflns_used 3221
_cell_measurement_temperature 100(2)
_cell_measurement_theta_max 67.22
_cell_measurement_theta_min 4.93
_cell_volume 1236.72(14)
_computing_cell_refinement 'Bruker SAINT'
_computing_data_collection 'Bruker APEX2'
_computing_data_reduction 'Bruker SAINT'
_computing_molecular_graphics 'Bruker SHELXTL'
_computing_publication_material 'Bruker SHELXTL'
_computing_structure_refinement 'SHELXL-97 (Sheldrick, 2008)'
_computing_structure_solution 'SHELXS-97 (Sheldrick, 2008)'
_diffrn_ambient_temperature 100(2)
_diffrn_measured_fraction_theta_full 0.977
_diffrn_measured_fraction_theta_max 0.966
_diffrn_measurement_device_type 'Bruker APEX-I CCD'
_diffrn_measurement_method '\f and \w scans'
_diffrn_radiation_monochromator 'Double Bounce Multilayer Mirror'
_diffrn_radiation_source 'Rotating Anode'
_diffrn_radiation_type CuK\a
_diffrn_radiation_wavelength 1.54178
_diffrn_reflns_av_R_equivalents 0.0201
_diffrn_reflns_av_sigmaI/netI 0.0233
_diffrn_reflns_limit_h_max 8
_diffrn_reflns_limit_h_min -6
_diffrn_reflns_limit_k_max 12
_diffrn_reflns_limit_k_min -10
_diffrn_reflns_limit_l_max 18
_diffrn_reflns_limit_l_min -12
_diffrn_reflns_number 4316
_diffrn_reflns_theta_full 65.00
_diffrn_reflns_theta_max 67.63
_diffrn_reflns_theta_min 4.93
_exptl_absorpt_coefficient_mu 2.688
_exptl_absorpt_correction_T_max 0.8773
_exptl_absorpt_correction_T_min 0.7564
_exptl_absorpt_correction_type multi-scan
_exptl_absorpt_process_details SADABS
_exptl_crystal_colour Colorless
_exptl_crystal_density_diffrn 1.704
_exptl_crystal_description Rod
_exptl_crystal_F_000 664
_exptl_crystal_size_max 0.11
_exptl_crystal_size_mid 0.08
_exptl_crystal_size_min 0.05
_refine_diff_density_max 0.367
_refine_diff_density_min -0.318
_refine_diff_density_rms 0.055
_refine_ls_abs_structure_details 'Flack H D (1983), Acta Cryst. A39, 876-881'
_refine_ls_abs_structure_Flack 0.00(2)
_refine_ls_extinction_method none
_refine_ls_goodness_of_fit_ref 1.048
_refine_ls_hydrogen_treatment constr
_refine_ls_matrix_type full
_refine_ls_number_parameters 199
_refine_ls_number_reflns 1970
_refine_ls_number_restraints 3
_refine_ls_restrained_S_all 1.051
_refine_ls_R_factor_all 0.0307
_refine_ls_R_factor_gt 0.0295
_refine_ls_shift/su_max 0.001
_refine_ls_shift/su_mean 0.000
_refine_ls_structure_factor_coef Fsqd
_refine_ls_weighting_details 'calc w=1/[\s^2^(Fo^2^)+(0.0546P)^2^+0.4721P] where P=(Fo^2^+2Fc^2^)/3'
_refine_ls_weighting_scheme calc
_refine_ls_wR_factor_gt 0.0784
_refine_ls_wR_factor_ref 0.0798
_reflns_number_gt 1908
_reflns_number_total 1970
_reflns_threshold_expression >2sigma(I)
_cod_data_source_file ja206095a_si_004.cif
_cod_data_source_block tor62
_cod_database_code 4106829

loop_
_symmetry_equiv_pos_as_xyz
'x, y, z'
'x+1/2, -y+1/2, -z'
'-x, y+1/2, -z+1/2'
'-x+1/2, -y, z+1/2'

loop_
_atom_site_label
_atom_site_type_symbol
_atom_site_fract_x
_atom_site_fract_y
_atom_site_fract_z
_atom_site_U_iso_or_equiv
_atom_site_adp_type
_atom_site_occupancy
_atom_site_symmetry_multiplicity
_atom_site_calc_flag
_atom_site_refinement_flags
S8 S -0.04534(8) -0.84650(5) -0.40533(3) 0.01348(15) Uani 1 1 d .
O1S O 0.1234(3) -0.0705(2) -0.25981(12) 0.0328(5) Uani 1 1 d D
H1SA H 0.235(2) -0.069(4) -0.2834(18) 0.049 Uiso 1 1 d D
H1SB H 0.052(4) -0.104(3) -0.2976(16) 0.049 Uiso 1 1 d D
O2 O -0.0206(2) -0.41291(15) -0.64217(9) 0.0157(3) Uani 1 1 d .
O2' O -0.3524(2) -0.34641(16) -0.45181(9) 0.0147(3) Uani 1 1 d .
H2' H -0.4443 -0.3488 -0.4192 0.022 Uiso 1 1 calc R
O3' O -0.1300(3) -0.18176(16) -0.37155(13) 0.0304(5) Uani 1 1 d .
H3' H -0.2468 -0.1740 -0.3821 0.046 Uiso 1 1 calc R
O4' O 0.1387(2) -0.42855(15) -0.43190(9) 0.0148(3) Uani 1 1 d .
O5' O 0.4277(2) -0.39982(15) -0.31696(9) 0.0137(3) Uani 1 1 d .
H5' H 0.4946 -0.3937 -0.2750 0.021 Uiso 1 1 calc R
N1 N -0.0453(3) -0.53239(17) -0.52826(10) 0.0113(4) Uani 1 1 d .
N3 N -0.0514(3) -0.62037(17) -0.66175(10) 0.0131(4) Uani 1 1 d .
N4 N -0.0714(3) -0.83072(19) -0.68447(11) 0.0166(4) Uani 1 1 d .
H4A H -0.0714 -0.8164 -0.7368 0.020 Uiso 1 1 calc R
H4B H -0.0781 -0.9080 -0.6663 0.020 Uiso 1 1 calc R
C1' C -0.0327(3) -0.4208(2) -0.47855(13) 0.0122(4) Uani 1 1 d .
H1' H -0.0252 -0.3458 -0.5145 0.015 Uiso 1 1 calc R
C2 C -0.0369(3) -0.5183(2) -0.61228(13) 0.0115(4) Uani 1 1 d .
C2' C -0.1898(3) -0.3996(2) -0.41558(13) 0.0119(4) Uani 1 1 d .
H2'A H -0.2234 -0.4801 -0.3882 0.014 Uiso 1 1 calc R
C3' C -0.0883(3) -0.3097(2) -0.35569(14) 0.0173(5) Uani 1 1 d .
H3'A H -0.1214 -0.3316 -0.2986 0.021 Uiso 1 1 calc R
C4 C -0.0614(3) -0.7359(2) -0.63297(13) 0.0132(5) Uani 1 1 d .
C4' C 0.1259(3) -0.3316(2) -0.37174(13) 0.0126(5) Uani 1 1 d .
H4' H 0.1853 -0.2530 -0.3928 0.015 Uiso 1 1 calc R
C5 C -0.0578(3) -0.7582(2) -0.54713(13) 0.0119(4) Uani 1 1 d .
C5' C 0.2315(3) -0.3746(2) -0.29755(13) 0.0145(5) Uani 1 1 d .
H5'A H 0.2248 -0.3090 -0.2554 0.017 Uiso 1 1 calc R
H5'B H 0.1707 -0.4513 -0.2760 0.017 Uiso 1 1 calc R
C6 C -0.0481(3) -0.6528(2) -0.49459(12) 0.0111(4) Uani 1 1 d .
C7 C -0.0575(3) -0.8702(2) -0.50650(13) 0.0139(5) Uani 1 1 d .
H7 H -0.0634 -0.9500 -0.5316 0.017 Uiso 1 1 calc R
C9 C -0.0396(3) -0.6862(2) -0.41475(13) 0.0128(4) Uani 1 1 d .
H9 H -0.0317 -0.6291 -0.3709 0.015 Uiso 1 1 calc R

loop_
_atom_site_aniso_label
_atom_site_aniso_U_11
_atom_site_aniso_U_22
_atom_site_aniso_U_33
_atom_site_aniso_U_23
_atom_site_aniso_U_13
_atom_site_aniso_U_12
S8 0.0150(3) 0.0129(3) 0.0126(3) 0.0020(2) 0.0007(2) 0.0006(2)
O1S 0.0329(10) 0.0356(11) 0.0298(10) -0.0041(9) 0.0014(9) -0.0018(10)
O2 0.0219(8) 0.0130(8) 0.0122(7) 0.0014(6) -0.0004(6) 0.0004(7)
O2' 0.0105(7) 0.0176(8) 0.0160(7) -0.0003(7) -0.0009(6) 0.0020(7)
O3' 0.0189(9) 0.0199(10) 0.0522(12) -0.0162(8) -0.0114(9) 0.0072(7)
O4' 0.0110(7) 0.0175(8) 0.0158(7) -0.0070(6) -0.0017(7) 0.0022(7)
O5' 0.0113(7) 0.0185(8) 0.0113(7) -0.0021(6) -0.0013(6) 0.0027(7)
N1 0.0130(8) 0.0119(9) 0.0090(8) -0.0003(7) 0.0005(8) -0.0015(9)
N3 0.0118(8) 0.0159(9) 0.0115(8) -0.0009(7) 0.0003(8) -0.0013(8)
N4 0.0245(10) 0.0146(9) 0.0107(8) -0.0023(8) 0.0000(8) -0.0027(9)
C1' 0.0097(10) 0.0136(11) 0.0131(10) -0.0011(8) -0.0006(9) -0.0004(10)
C2 0.0065(9) 0.0145(11) 0.0134(10) -0.0014(9) -0.0002(9) 0.0000(9)
C2' 0.0103(10) 0.0121(10) 0.0131(10) 0.0001(9) -0.0009(8) 0.0003(9)
C3' 0.0139(11) 0.0224(13) 0.0156(11) -0.0090(9) -0.0026(9) 0.0049(9)
C4 0.0067(10) 0.0163(11) 0.0166(11) -0.0022(8) 0.0004(9) -0.0007(10)
C4' 0.0130(10) 0.0118(11) 0.0131(10) -0.0044(9) 0.0004(8) 0.0003(9)
C5 0.0090(10) 0.0137(11) 0.0130(10) -0.0019(8) 0.0013(9) -0.0017(9)
C5' 0.0127(10) 0.0180(12) 0.0127(11) -0.0017(9) 0.0017(9) 0.0007(9)
C6 0.0059(9) 0.0126(10) 0.0146(10) -0.0037(9) 0.0007(8) 0.0010(10)
C7 0.0123(10) 0.0130(11) 0.0164(10) -0.0005(9) 0.0004(9) -0.0015(10)
C9 0.0141(10) 0.0119(10) 0.0125(10) -0.0018(8) 0.0009(10) -0.0011(9)

loop_
_atom_type_symbol
_atom_type_description
_atom_type_scat_dispersion_real
_atom_type_scat_dispersion_imag
_atom_type_scat_source
C C 0.0181 0.0091 'International Tables Vol C Tables 4.2.6.8 and 6.1.1.4'
H H 0.0000 0.0000 'International Tables Vol C Tables 4.2.6.8 and 6.1.1.4'
N N 0.0311 0.0180 'International Tables Vol C Tables 4.2.6.8 and 6.1.1.4'
O O 0.0492 0.0322 'International Tables Vol C Tables 4.2.6.8 and 6.1.1.4'
S S 0.3331 0.5567 'International Tables Vol C Tables 4.2.6.8 and 6.1.1.4'

loop_
_geom_angle_atom_site_label_1
_geom_angle_atom_site_label_2
_geom_angle_atom_site_label_3
_geom_angle
C7 S8 C9 93.46(10)
H1SA O1S H1SB 102(2)
C2' O2' H2' 109.5
C3' O3' H3' 109.5
C1' O4' C4' 106.26(16)
C5' O5' H5' 109.5
C2 N1 C6 119.61(18)
C2 N1 C1' 118.18(19)
C6 N1 C1' 121.95(17)
C4 N3 C2 122.13(18)
C4 N4 H4A 120.0
C4 N4 H4B 120.0
H4A N4 H4B 120.0
O4' C1' N1 108.06(18)
O4' C1' C2' 104.08(16)
N1 C1' C2' 117.63(19)
O4' C1' H1' 108.9
N1 C1' H1' 108.9
C2' C1' H1' 108.9
O2 C2 N3 119.62(19)
O2 C2 N1 120.0(2)
N3 C2 N1 120.4(2)
O2' C2' C1' 110.52(17)
O2' C2' C3' 113.07(18)
C1' C2' C3' 101.42(17)
O2' C2' H2'A 110.5
C1' C2' H2'A 110.5
C3' C2' H2'A 110.5
O3' C3' C4' 108.3(2)
O3' C3' C2' 112.55(18)
C4' C3' C2' 103.93(17)
O3' C3' H3'A 110.6
C4' C3' H3'A 110.6
C2' C3' H3'A 110.6
N3 C4 N4 118.9(2)
N3 C4 C5 120.5(2)
N4 C4 C5 120.5(2)
O4' C4' C5' 108.29(18)
O4' C4' C3' 106.81(17)
C5' C4' C3' 112.56(19)
O4' C4' H4' 109.7
C5' C4' H4' 109.7
C3' C4' H4' 109.7
C7 C5 C6 113.0(2)
C7 C5 C4 128.9(2)
C6 C5 C4 118.1(2)
O5' C5' C4' 110.15(18)
O5' C5' H5'A 109.6
C4' C5' H5'A 109.6
O5' C5' H5'B 109.6
C4' C5' H5'B 109.6
H5'A C5' H5'B 108.1
C9 C6 N1 128.5(2)
C9 C6 C5 112.6(2)
N1 C6 C5 118.93(18)
C5 C7 S8 110.72(16)
C5 C7 H7 124.6
S8 C7 H7 124.6
C6 C9 S8 110.24(16)
C6 C9 H9 124.9
S8 C9 H9 124.9

loop_
_geom_bond_atom_site_label_1
_geom_bond_atom_site_label_2
_geom_bond_distance
S8 C7 1.695(2)
S8 C9 1.720(2)
O1S H1SA 0.873(10)
O1S H1SB 0.877(10)
O2 C2 1.235(3)
O2' C2' 1.406(3)
O2' H2' 0.8400
O3' C3' 1.422(3)
O3' H3' 0.8400
O4' C1' 1.428(3)
O4' C4' 1.439(3)
O5' C5' 1.435(3)
O5' H5' 0.8400
N1 C2 1.400(3)
N1 C6 1.402(3)
N1 C1' 1.451(3)
N3 C4 1.325(3)
N3 C2 1.367(3)
N4 C4 1.326(3)
N4 H4A 0.8800
N4 H4B 0.8800
C1' C2' 1.531(3)
C1' H1' 1.0000
C2' C3' 1.552(3)
C2' H2'A 1.0000
C3' C4' 1.540(3)
C3' H3'A 1.0000
C4 C5 1.440(3)
C4' C5' 1.505(3)
C4' H4' 1.0000
C5 C7 1.372(3)
C5 C6 1.425(3)
C5' H5'A 0.9900
C5' H5'B 0.9900
C6 C9 1.370(3)
C7 H7 0.9500
C9 H9 0.9500

loop_
_geom_hbond_atom_site_label_D
_geom_hbond_atom_site_label_H
_geom_hbond_atom_site_label_A
_geom_hbond_distance_DH
_geom_hbond_distance_HA
_geom_hbond_distance_DA
_geom_hbond_angle_DHA
_geom_hbond_site_symmetry_A
O1S H1SB O3' 0.877(10) 1.951(11) 2.824(3) 173(3) .
O1S H1SA O2 0.873(10) 2.116(13) 2.977(3) 169(3) 2_544
O1S H1SA N3 0.873(10) 2.67(3) 3.320(3) 132(3) 2_544
O2' H2' O5' 0.84 1.99 2.770(2) 154.0 1_455
O3' H3' O2 0.84 2.17 2.923(2) 149.8 2_444
O5' H5' N3 0.84 1.92 2.719(2) 158.1 4_545
N4 H4A O2 0.88 2.34 3.068(2) 139.9 3_543
N4 H4B O5' 0.88 2.07 2.879(3) 152.0 2_434
